data_1502590
loop_
_publ_author_name
'Black, Hayden T.'
'Liu, Shubin'
'Ashby, Valerie Sheares'

_publ_section_title
;
 Synthesis, crystal structures, and electronic properties of nonlinear
 fused thienoacene semiconductors.
;
_journal_issue 24
_journal_name_full 'Organic letters'
_journal_page_first 6492
_journal_page_last 6495
_journal_paper_doi 10.1021/ol202662s
_journal_volume 13
_journal_year 2011
_chemical_formula_moiety 'C20 H10 N2 S2'
_chemical_formula_sum 'C20 H10 N2 S2'
_chemical_formula_weight 342.42
_chemical_name_systematic
;
 ? 
;
_space_group_crystal_system monoclinic
_space_group_IT_number 14
_space_group_name_Hall '-P 2yn'
_space_group_name_H-M_alt 'P 1 21/n 1'
_symmetry_space_group_name_Hall '-P 2yn'
_symmetry_space_group_name_H-M 'P 1 21/n 1'
_atom_sites_solution_hydrogens geom
_atom_sites_solution_primary direct
_atom_sites_solution_secondary difmap
_audit_creation_date 2011-03-01
_audit_creation_method
;
  Olex2 1.1-beta
  (compiled Feb 15 2011 20:38:53, GUI svn.r3494)
;
_cell_angle_alpha 90.00
_cell_angle_beta 118.5880(10)
_cell_angle_gamma 90.00
_cell_formula_units_Z 4
_cell_length_a 20.3514(3)
_cell_length_b 3.78820(10)
_cell_length_c 21.2429(4)
_cell_measurement_reflns_used 7663
_cell_measurement_temperature 100.15
_cell_measurement_theta_max 69.30
_cell_measurement_theta_min 4.17
_cell_volume 1438.06(5)
_computing_data_reduction 'SAINT v7.68A (Bruker, 2009)'
_computing_molecular_graphics
;
O. V. Dolomanov, L. J. Bourhis, R. J. Gildea, J. A. K. Howard and H. Puschmann,
OLEX2: a complete structure solution, refinement and analysis program.
J. Appl. Cryst. (2009). 42, 339-341.
;
_computing_publication_material
;
O. V. Dolomanov, L. J. Bourhis, R. J. Gildea, J. A. K. Howard and H. Puschmann,
OLEX2: a complete structure solution, refinement and analysis program.
J. Appl. Cryst. (2009). 42, 339-341.
;
_computing_structure_refinement 'SHELXL-97 (Sheldrick, 2008)'
_computing_structure_solution 'smtbx-flip (Bourhis, 2008)'
_diffrn_ambient_temperature 100.15
_diffrn_detector_area_resol_mean 8
_diffrn_measured_fraction_theta_full 0.992
_diffrn_measured_fraction_theta_max 0.986
_diffrn_measurement_device_type 'Bruker SMART APEX CCD area detector'
_diffrn_measurement_method '\w and \f scans'
_diffrn_radiation_monochromator graphite
_diffrn_radiation_type CuK\a
_diffrn_radiation_wavelength 1.54178
_diffrn_reflns_av_R_equivalents 0.0323
_diffrn_reflns_av_unetI/netI 0.0215
_diffrn_reflns_limit_h_max 24
_diffrn_reflns_limit_h_min -21
_diffrn_reflns_limit_k_max 4
_diffrn_reflns_limit_k_min -4
_diffrn_reflns_limit_l_max 24
_diffrn_reflns_limit_l_min -25
_diffrn_reflns_number 14263
_diffrn_reflns_theta_full 66.75
_diffrn_reflns_theta_max 69.57
_diffrn_reflns_theta_min 4.17
_diffrn_source 'sealed tube'
_diffrn_standards_number 0
_exptl_absorpt_coefficient_mu 3.363
_exptl_absorpt_correction_T_max 0.8531
_exptl_absorpt_correction_T_min 0.5818
_exptl_absorpt_correction_type numerical
_exptl_absorpt_process_details
;
 SADABS-2008/1 (Bruker,2008) was used for absorption correction.
 R(int) was 0.0522 before and 0.0453 after correction.
 The Ratio of minimum to maximum transmission is 0.6820.
 The \l/2 correction factor is 0.0015
;
_exptl_crystal_colour yellow
_exptl_crystal_colour_lustre clear
_exptl_crystal_colour_primary yellow
_exptl_crystal_density_diffrn 1.582
_exptl_crystal_density_method 'not measured'
_exptl_crystal_description block
_exptl_crystal_F_000 704
_exptl_crystal_size_max 0.228
_exptl_crystal_size_mid 0.133
_exptl_crystal_size_min 0.072
_refine_diff_density_max 0.458
_refine_diff_density_min -0.242
_refine_diff_density_rms 0.059
_refine_ls_extinction_method none
_refine_ls_goodness_of_fit_ref 1.084
_refine_ls_hydrogen_treatment refall
_refine_ls_matrix_type full
_refine_ls_number_parameters 257
_refine_ls_number_reflns 2686
_refine_ls_number_restraints 0
_refine_ls_restrained_S_all 1.084
_refine_ls_R_factor_all 0.0348
_refine_ls_R_factor_gt 0.0328
_refine_ls_shift/su_max 0.001
_refine_ls_shift/su_mean 0.000
_refine_ls_structure_factor_coef Fsqd
_refine_ls_weighting_details 'calc w=1/[\s^2^(Fo^2^)+(0.0470P)^2^+1.0356P] where P=(Fo^2^+2Fc^2^)/3'
_refine_ls_weighting_scheme calc
_refine_ls_wR_factor_gt 0.0855
_refine_ls_wR_factor_ref 0.0872
_reflns_number_gt 2519
_reflns_number_total 2686
_reflns_threshold_expression >2sigma(I)
_cod_data_source_file ol202662s_si_002.cif
_cod_data_source_block x1102022
_cod_database_code 1502590

loop_
_space_group_symop_id
_space_group_symop_operation_xyz
1 'x, y, z'
2 '-x+1/2, y+1/2, -z+1/2'
3 '-x, -y, -z'
4 'x-1/2, -y-1/2, z-1/2'

loop_
_atom_site_label
_atom_site_type_symbol
_atom_site_fract_x
_atom_site_fract_y
_atom_site_fract_z
_atom_site_U_iso_or_equiv
_atom_site_adp_type
_atom_site_occupancy
_atom_site_symmetry_multiplicity
_atom_site_calc_flag
S1 S 0.78327(2) 1.25169(11) 0.46571(2) 0.01724(14) Uani 1 1 d
S2 S 0.70224(2) 1.09435(11) 0.28635(2) 0.01653(13) Uani 1 1 d
C1 C 0.69461(9) 1.0714(4) 0.41429(9) 0.0163(4) Uani 1 1 d
C2 C 0.77270(10) 1.2292(4) 0.54246(9) 0.0181(4) Uani 1 1 d
C3 C 0.82569(10) 1.3415(5) 0.61058(10) 0.0204(4) Uani 1 1 d
C4 C 0.80915(11) 1.3053(5) 0.66605(10) 0.0231(4) Uani 1 1 d
C5 C 0.74137(11) 1.1560(5) 0.65415(10) 0.0232(4) Uani 1 1 d
C6 C 0.68858(10) 1.0449(5) 0.58659(9) 0.0201(4) Uani 1 1 d
C7 C 0.70333(9) 1.0824(4) 0.52876(9) 0.0170(4) Uani 1 1 d
C8 C 0.65824(9) 0.9932(4) 0.45343(9) 0.0161(3) Uani 1 1 d
C9 C 0.58415(9) 0.8467(5) 0.41648(9) 0.0163(4) Uani 1 1 d
N10 N 0.54723(8) 0.7733(4) 0.45390(8) 0.0186(3) Uani 1 1 d
C11 C 0.47878(10) 0.6457(5) 0.41706(10) 0.0207(4) Uani 1 1 d
C12 C 0.44504(10) 0.5877(5) 0.34281(10) 0.0213(4) Uani 1 1 d
N13 N 0.47929(8) 0.6513(4) 0.30467(8) 0.0193(3) Uani 1 1 d
C14 C 0.54985(9) 0.7818(4) 0.34097(9) 0.0160(4) Uani 1 1 d
C15 C 0.59008(9) 0.8594(4) 0.30260(9) 0.0156(3) Uani 1 1 d
C16 C 0.56745(9) 0.8136(5) 0.22718(9) 0.0162(4) Uani 1 1 d
C17 C 0.50176(10) 0.6694(5) 0.17154(9) 0.0182(4) Uani 1 1 d
C18 C 0.49310(10) 0.6558(5) 0.10305(10) 0.0205(4) Uani 1 1 d
C19 C 0.54902(11) 0.7808(5) 0.08818(10) 0.0210(4) Uani 1 1 d
C20 C 0.61440(10) 0.9235(5) 0.14189(9) 0.0188(4) Uani 1 1 d
C21 C 0.62322(9) 0.9360(4) 0.21100(9) 0.0168(4) Uani 1 1 d
C22 C 0.66120(9) 1.0047(4) 0.33999(9) 0.0160(3) Uani 1 1 d
H3 H 0.8691(11) 1.438(5) 0.6189(10) 0.012(5) Uiso 1 1 d
H4 H 0.8452(12) 1.387(6) 0.7145(12) 0.027(6) Uiso 1 1 d
H5 H 0.7308(12) 1.128(6) 0.6935(12) 0.027(6) Uiso 1 1 d
H6 H 0.6435(12) 0.943(6) 0.5780(11) 0.021(5) Uiso 1 1 d
H11 H 0.4519(12) 0.602(6) 0.4406(11) 0.023(5) Uiso 1 1 d
H12 H 0.3960(12) 0.502(6) 0.3173(10) 0.020(5) Uiso 1 1 d
H17 H 0.4645(10) 0.587(5) 0.1815(9) 0.009(4) Uiso 1 1 d
H18 H 0.4492(12) 0.554(6) 0.0662(11) 0.023(5) Uiso 1 1 d
H19 H 0.5417(11) 0.769(6) 0.0409(11) 0.022(5) Uiso 1 1 d
H20 H 0.6502(11) 1.017(6) 0.1319(10) 0.018(5) Uiso 1 1 d

loop_
_atom_site_aniso_label
_atom_site_aniso_U_11
_atom_site_aniso_U_22
_atom_site_aniso_U_33
_atom_site_aniso_U_23
_atom_site_aniso_U_13
_atom_site_aniso_U_12
S1 0.0138(2) 0.0166(2) 0.0194(2) -0.00053(15) 0.00637(17) -0.00183(15)
S2 0.0152(2) 0.0165(2) 0.0185(2) -0.00003(15) 0.00844(17) -0.00076(15)
C1 0.0138(8) 0.0126(8) 0.0201(8) 0.0004(6) 0.0063(7) 0.0017(6)
C2 0.0191(9) 0.0134(8) 0.0203(8) 0.0009(7) 0.0082(7) 0.0026(7)
C3 0.0168(9) 0.0151(8) 0.0236(9) -0.0001(7) 0.0050(7) 0.0003(7)
C4 0.0226(10) 0.0194(9) 0.0186(9) -0.0017(7) 0.0027(8) 0.0015(7)
C5 0.0282(10) 0.0213(9) 0.0189(9) 0.0007(7) 0.0104(8) 0.0034(8)
C6 0.0196(9) 0.0170(9) 0.0226(9) 0.0007(7) 0.0091(7) 0.0018(7)
C7 0.0161(8) 0.0119(8) 0.0197(8) 0.0003(6) 0.0059(7) 0.0025(6)
C8 0.0160(8) 0.0124(8) 0.0188(8) 0.0009(7) 0.0076(7) 0.0028(7)
C9 0.0168(8) 0.0130(8) 0.0194(8) 0.0020(7) 0.0088(7) 0.0027(7)
N10 0.0174(7) 0.0185(8) 0.0206(7) 0.0019(6) 0.0096(6) 0.0010(6)
C11 0.0191(9) 0.0216(9) 0.0237(9) 0.0038(7) 0.0123(8) 0.0012(7)
C12 0.0151(9) 0.0233(10) 0.0241(9) 0.0002(7) 0.0082(8) -0.0025(7)
N13 0.0166(7) 0.0189(8) 0.0219(7) 0.0001(6) 0.0089(6) -0.0006(6)
C14 0.0152(8) 0.0123(8) 0.0187(8) 0.0012(6) 0.0065(7) 0.0020(6)
C15 0.0158(8) 0.0112(8) 0.0184(8) 0.0009(6) 0.0070(7) 0.0026(6)
C16 0.0166(8) 0.0130(8) 0.0188(8) 0.0018(7) 0.0081(7) 0.0038(7)
C17 0.0169(9) 0.0152(8) 0.0208(9) 0.0002(7) 0.0077(7) 0.0022(7)
C18 0.0182(9) 0.0189(9) 0.0188(8) -0.0021(7) 0.0043(7) 0.0021(7)
C19 0.0258(10) 0.0192(9) 0.0174(8) 0.0012(7) 0.0100(7) 0.0061(7)
C20 0.0204(9) 0.0164(9) 0.0218(9) 0.0032(7) 0.0120(8) 0.0048(7)
C21 0.0165(8) 0.0120(8) 0.0195(8) 0.0008(6) 0.0066(7) 0.0022(6)
C22 0.0166(8) 0.0119(8) 0.0206(8) 0.0009(7) 0.0098(7) 0.0022(6)

loop_
_atom_type_symbol
_atom_type_description
_atom_type_scat_dispersion_real
_atom_type_scat_dispersion_imag
_atom_type_scat_source
C C 0.0181 0.0091 'International Tables Vol C Tables 4.2.6.8 and 6.1.1.4'
H H 0.0000 0.0000 'International Tables Vol C Tables 4.2.6.8 and 6.1.1.4'
N N 0.0311 0.0180 'International Tables Vol C Tables 4.2.6.8 and 6.1.1.4'
S S 0.3331 0.5567 'International Tables Vol C Tables 4.2.6.8 and 6.1.1.4'

loop_
_geom_angle_atom_site_label_1
_geom_angle_atom_site_label_2
_geom_angle_atom_site_label_3
_geom_angle
C1 S1 C2 90.74(8)
C22 S2 C21 90.75(8)
C8 C1 S1 113.49(13)
C8 C1 C22 121.59(16)
C22 C1 S1 124.92(14)
C3 C2 S1 125.07(15)
C3 C2 C7 122.31(17)
C7 C2 S1 112.62(13)
C2 C3 H3 122.1(12)
C4 C3 C2 118.21(18)
C4 C3 H3 119.7(12)
C3 C4 C5 120.62(17)
C3 C4 H4 119.8(13)
C5 C4 H4 119.5(13)
C4 C5 H5 119.8(13)
C6 C5 C4 121.32(18)
C6 C5 H5 118.9(14)
C5 C6 C7 119.45(17)
C5 C6 H6 122.2(13)
C7 C6 H6 118.4(13)
C2 C7 C8 111.15(15)
C6 C7 C2 118.07(16)
C6 C7 C8 130.78(16)
C1 C8 C7 111.99(15)
C1 C8 C9 118.52(15)
C9 C8 C7 129.48(16)
N10 C9 C8 119.29(15)
N10 C9 C14 120.72(16)
C14 C9 C8 119.99(16)
C11 N10 C9 116.76(15)
N10 C11 C12 122.23(17)
N10 C11 H11 118.7(13)
C12 C11 H11 119.0(13)
C11 C12 H12 121.2(12)
N13 C12 C11 122.90(17)
N13 C12 H12 115.9(12)
C12 N13 C14 116.35(15)
C9 C14 C15 119.76(16)
N13 C14 C9 121.02(16)
N13 C14 C15 119.22(15)
C14 C15 C16 129.56(16)
C22 C15 C14 118.57(15)
C22 C15 C16 111.87(15)
C17 C16 C15 130.38(16)
C17 C16 C21 118.39(16)
C21 C16 C15 111.23(15)
C16 C17 H17 119.3(11)
C18 C17 C16 119.46(17)
C18 C17 H17 121.2(11)
C17 C18 C19 121.14(17)
C17 C18 H18 118.9(13)
C19 C18 H18 119.9(13)
C18 C19 H19 119.5(13)
C20 C19 C18 120.73(17)
C20 C19 H19 119.7(13)
C19 C20 C21 118.11(17)
C19 C20 H20 121.0(12)
C21 C20 H20 120.8(12)
C16 C21 S2 112.64(13)
C20 C21 S2 125.20(14)
C20 C21 C16 122.16(16)
C1 C22 S2 124.94(13)
C15 C22 S2 113.50(13)
C15 C22 C1 121.55(16)

loop_
_geom_bond_atom_site_label_1
_geom_bond_atom_site_label_2
_geom_bond_distance
S1 C1 1.7406(17)
S1 C2 1.7457(18)
S2 C21 1.7448(17)
S2 C22 1.7384(17)
C1 C8 1.384(2)
C1 C22 1.411(2)
C2 C3 1.394(3)
C2 C7 1.412(2)
C3 C4 1.379(3)
C3 H3 0.89(2)
C4 C5 1.397(3)
C4 H4 0.99(2)
C5 C6 1.384(3)
C5 H5 0.96(2)
C6 C7 1.404(2)
C6 H6 0.93(2)
C7 C8 1.453(2)
C8 C9 1.437(2)
C9 N10 1.358(2)
C9 C14 1.432(2)
N10 C11 1.320(2)
C11 C12 1.404(3)
C11 H11 0.92(2)
C12 N13 1.319(2)
C12 H12 0.94(2)
N13 C14 1.357(2)
C14 C15 1.435(2)
C15 C16 1.450(2)
C15 C22 1.388(2)
C16 C17 1.404(2)
C16 C21 1.412(2)
C17 C18 1.380(3)
C17 H17 0.934(19)
C18 C19 1.401(3)
C18 H18 0.94(2)
C19 C20 1.383(3)
C19 H19 0.94(2)
C20 C21 1.392(2)
C20 H20 0.92(2)

loop_
_geom_torsion_atom_site_label_1
_geom_torsion_atom_site_label_2
_geom_torsion_atom_site_label_3
_geom_torsion_atom_site_label_4
_geom_torsion
S1 C1 C8 C7 0.12(19)
S1 C1 C8 C9 179.27(12)
S1 C1 C22 S2 -0.6(2)
S1 C1 C22 C15 179.91(13)
S1 C2 C3 C4 -179.83(14)
S1 C2 C7 C6 179.02(13)
S1 C2 C7 C8 -0.90(18)
C1 S1 C2 C3 -179.12(16)
C1 S1 C2 C7 0.82(14)
C1 C8 C9 N10 -179.05(15)
C1 C8 C9 C14 0.6(2)
C2 S1 C1 C8 -0.54(14)
C2 S1 C1 C22 179.90(16)
C2 C3 C4 C5 0.7(3)
C2 C7 C8 C1 0.5(2)
C2 C7 C8 C9 -178.53(17)
C3 C2 C7 C6 -1.0(3)
C3 C2 C7 C8 179.05(16)
C3 C4 C5 C6 -0.9(3)
C4 C5 C6 C7 0.1(3)
C5 C6 C7 C2 0.9(3)
C5 C6 C7 C8 -179.23(18)
C6 C7 C8 C1 -179.41(18)
C6 C7 C8 C9 1.6(3)
C7 C2 C3 C4 0.2(3)
C7 C8 C9 N10 -0.1(3)
C7 C8 C9 C14 179.54(16)
C8 C1 C22 S2 179.86(13)
C8 C1 C22 C15 0.4(3)
C8 C9 N10 C11 178.68(16)
C8 C9 C14 N13 -178.45(15)
C8 C9 C14 C15 0.8(2)
C9 N10 C11 C12 -0.1(3)
C9 C14 C15 C16 179.42(16)
C9 C14 C15 C22 -1.5(2)
N10 C9 C14 N13 1.2(3)
N10 C9 C14 C15 -179.63(15)
N10 C11 C12 N13 0.9(3)
C11 C12 N13 C14 -0.7(3)
C12 N13 C14 C9 -0.3(2)
C12 N13 C14 C15 -179.51(16)
N13 C14 C15 C16 -1.4(3)
N13 C14 C15 C22 177.71(15)
C14 C9 N10 C11 -0.9(2)
C14 C15 C16 C17 -2.8(3)
C14 C15 C16 C21 177.90(17)
C14 C15 C22 S2 -178.56(13)
C14 C15 C22 C1 1.0(3)
C15 C16 C17 C18 179.80(17)
C15 C16 C21 S2 1.27(19)
C15 C16 C21 C20 -179.41(15)
C16 C15 C22 S2 0.67(19)
C16 C15 C22 C1 -179.80(15)
C16 C17 C18 C19 0.5(3)
C17 C16 C21 S2 -178.16(13)
C17 C16 C21 C20 1.2(3)
C17 C18 C19 C20 -0.4(3)
C18 C19 C20 C21 0.6(3)
C19 C20 C21 S2 178.23(14)
C19 C20 C21 C16 -1.0(3)
C21 S2 C22 C1 -179.47(16)
C21 S2 C22 C15 0.04(14)
C21 C16 C17 C18 -0.9(3)
C22 S2 C21 C16 -0.77(14)
C22 S2 C21 C20 179.94(16)
C22 C1 C8 C7 179.70(15)
C22 C1 C8 C9 -1.1(3)
C22 C15 C16 C17 178.11(18)
C22 C15 C16 C21 -1.2(2)
